data_4115325
loop_
_publ_author_name
'Guang Zhu'
'Joseph M. Tanski'
'David G. Churchill'
'Kevin E. Janak'
'Gerard Parkin'

_publ_section_title
;
 The Reactivity of Mo(PMe3)6 towards Heterocyclic Nitrogen Compounds:
 Transformations Relevant to Hydrodenitrogenation
;
_journal_name_full 'Journal of the American Chemical Society'
_journal_page_first 13658
_journal_page_last 13659
_journal_paper_doi 10.1021/ja028512w
_journal_volume 124
_journal_year 2002
_chemical_formula_sum 'C18 H34 Mo N P3'
_chemical_formula_weight 453.31
_chemical_name_systematic
; 
 ? 
;
_space_group_IT_number 14
_symmetry_cell_setting monoclinic
_symmetry_space_group_name_Hall '-P 2ybc'
_symmetry_space_group_name_H-M 'P 1 21/c 1'
_atom_sites_solution_hydrogens geom
_atom_sites_solution_primary direct
_atom_sites_solution_secondary difmap
_audit_creation_method SHELXL-97
_cell_angle_alpha 90.00
_cell_angle_beta 105.074(2)
_cell_angle_gamma 90.00
_cell_formula_units_Z 4
_cell_length_a 9.1319(8)
_cell_length_b 14.9526(13)
_cell_length_c 16.5873(14)
_cell_measurement_temperature 243(2)
_cell_volume 2187.0(3)
_computing_cell_refinement 'Bruker SMART'
_computing_data_collection 'Bruker SMART'
_computing_data_reduction 'Bruker SHELXTL'
_computing_molecular_graphics 'Bruker SHELXTL'
_computing_publication_material 'Bruker SHELXTL'
_computing_structure_refinement 'SHELXL-97 (Sheldrick, 1997)'
_computing_structure_solution 'SHELXS-97 (Sheldrick, 1990)'
_diffrn_ambient_temperature 243(2)
_diffrn_measured_fraction_theta_full 0.918
_diffrn_measured_fraction_theta_max 0.918
_diffrn_measurement_device_type 'CCD area detector'
_diffrn_measurement_method 'phi and omega scans'
_diffrn_radiation_monochromator graphite
_diffrn_radiation_source 'fine-focus sealed tube'
_diffrn_radiation_type MoK\a
_diffrn_radiation_wavelength 0.71073
_diffrn_reflns_av_R_equivalents 0.0250
_diffrn_reflns_av_sigmaI/netI 0.0288
_diffrn_reflns_limit_h_max 11
_diffrn_reflns_limit_h_min -11
_diffrn_reflns_limit_k_max 14
_diffrn_reflns_limit_k_min -19
_diffrn_reflns_limit_l_max 15
_diffrn_reflns_limit_l_min -21
_diffrn_reflns_number 14539
_diffrn_reflns_theta_full 28.23
_diffrn_reflns_theta_max 28.23
_diffrn_reflns_theta_min 1.86
_exptl_absorpt_coefficient_mu 0.819
_exptl_absorpt_correction_T_max 0.8533
_exptl_absorpt_correction_T_min 0.7912
_exptl_absorpt_correction_type none
_exptl_crystal_density_diffrn 1.377
_exptl_crystal_F_000 944
_exptl_crystal_size_max 0.30
_exptl_crystal_size_mid 0.20
_exptl_crystal_size_min 0.20
_refine_diff_density_max 0.292
_refine_diff_density_min -0.249
_refine_diff_density_rms 0.054
_refine_ls_extinction_coef 0.00139(18)
_refine_ls_extinction_expression Fc^*^=kFc[1+0.001xFc^2^\l^3^/sin(2\q)]^-1/4^
_refine_ls_extinction_method SHELXL
_refine_ls_goodness_of_fit_ref 1.028
_refine_ls_hydrogen_treatment mixed
_refine_ls_matrix_type full
_refine_ls_number_parameters 218
_refine_ls_number_reflns 4963
_refine_ls_number_restraints 0
_refine_ls_restrained_S_all 1.028
_refine_ls_R_factor_all 0.0344
_refine_ls_R_factor_gt 0.0244
_refine_ls_shift/su_max 0.001
_refine_ls_shift/su_mean 0.000
_refine_ls_structure_factor_coef Fsqd
_refine_ls_weighting_details 'calc w=1/[\s^2^(Fo^2^)+(0.0317P)^2^+0.0000P] where P=(Fo^2^+2Fc^2^)/3'
_refine_ls_weighting_scheme calc
_refine_ls_wR_factor_gt 0.0564
_refine_ls_wR_factor_ref 0.0590
_reflns_number_gt 4092
_reflns_number_total 4963
_reflns_threshold_expression >2sigma(I)
_cod_data_source_file ja028512w-2_s6.cif
_cod_data_source_block guangs10
_cod_database_code 4115325

loop_
_symmetry_equiv_pos_as_xyz
'x, y, z'
'-x, y+1/2, -z+1/2'
'-x, -y, -z'
'x, -y-1/2, z-1/2'

loop_
_atom_site_label
_atom_site_type_symbol
_atom_site_fract_x
_atom_site_fract_y
_atom_site_fract_z
_atom_site_U_iso_or_equiv
_atom_site_adp_type
_atom_site_occupancy
_atom_site_symmetry_multiplicity
_atom_site_calc_flag
_atom_site_refinement_flags
Mo Mo 0.266155(17) 0.142526(10) 0.241111(9) 0.02384(6) Uani 1 1 d .
P1 P 0.15659(6) 0.00124(3) 0.26590(4) 0.03827(14) Uani 1 1 d .
P2 P 0.49990(6) 0.10465(3) 0.34015(3) 0.03181(12) Uani 1 1 d .
P3 P 0.35847(6) 0.08294(4) 0.12707(3) 0.03557(13) Uani 1 1 d .
N N 0.2975(2) 0.29073(11) 0.21288(12) 0.0448(5) Uani 1 1 d .
C1 C 0.3089(3) 0.27714(13) 0.29624(14) 0.0432(5) Uani 1 1 d .
H1A H 0.4089 0.2880 0.3359 0.052 Uiso 1 1 calc R
C2 C 0.1947(3) 0.24091(14) 0.32865(14) 0.0438(5) Uani 1 1 d .
H2A H 0.2157 0.2273 0.3890 0.053 Uiso 1 1 calc R
C3 C 0.0652(2) 0.20526(14) 0.27268(13) 0.0405(5) Uani 1 1 d .
H3A H -0.0074 0.1682 0.2932 0.049 Uiso 1 1 calc R
C4 C 0.0404(2) 0.22333(13) 0.18520(13) 0.0382(5) Uani 1 1 d .
C5 C -0.0941(3) 0.19989(16) 0.12403(15) 0.0495(6) Uani 1 1 d .
H5A H -0.1722 0.1700 0.1405 0.059 Uiso 1 1 calc R
C6 C -0.1122(3) 0.21996(18) 0.04191(16) 0.0627(7) Uani 1 1 d .
H6A H -0.2020 0.2037 0.0022 0.075 Uiso 1 1 calc R
C7 C 0.0024(3) 0.26461(18) 0.01671(16) 0.0637(8) Uani 1 1 d .
H7A H -0.0121 0.2798 -0.0398 0.076 Uiso 1 1 calc R
C8 C 0.1344(3) 0.28643(16) 0.07260(15) 0.0546(6) Uani 1 1 d .
H8A H 0.2102 0.3162 0.0540 0.065 Uiso 1 1 calc R
C9 C 0.1607(2) 0.26530(13) 0.15876(13) 0.0392(5) Uani 1 1 d .
C11 C -0.0424(3) -0.01620(18) 0.21147(18) 0.0650(8) Uani 1 1 d .
H11A H -0.0545 -0.0129 0.1517 0.098 Uiso 1 1 calc R
H11B H -0.1038 0.0297 0.2280 0.098 Uiso 1 1 calc R
H11C H -0.0745 -0.0746 0.2257 0.098 Uiso 1 1 calc R
C12 C 0.1433(3) -0.01502(19) 0.37297(16) 0.0672(8) Uani 1 1 d .
H12A H 0.0862 0.0338 0.3885 0.101 Uiso 1 1 calc R
H12B H 0.2444 -0.0164 0.4105 0.101 Uiso 1 1 calc R
H12C H 0.0922 -0.0711 0.3768 0.101 Uiso 1 1 calc R
C13 C 0.2280(3) -0.10933(17) 0.24565(18) 0.0705(9) Uani 1 1 d .
H13A H 0.1768 -0.1554 0.2692 0.106 Uiso 1 1 calc R
H13B H 0.3363 -0.1125 0.2712 0.106 Uiso 1 1 calc R
H13C H 0.2087 -0.1184 0.1859 0.106 Uiso 1 1 calc R
C21 C 0.5771(3) -0.00760(15) 0.36587(15) 0.0549(6) Uani 1 1 d .
H21A H 0.5915 -0.0361 0.3159 0.082 Uiso 1 1 calc R
H21B H 0.5071 -0.0427 0.3879 0.082 Uiso 1 1 calc R
H21C H 0.6738 -0.0036 0.4074 0.082 Uiso 1 1 calc R
C22 C 0.6665(3) 0.15848(18) 0.31920(16) 0.0583(7) Uani 1 1 d .
H22A H 0.7537 0.1496 0.3665 0.087 Uiso 1 1 calc R
H22B H 0.6475 0.2220 0.3104 0.087 Uiso 1 1 calc R
H22C H 0.6866 0.1324 0.2696 0.087 Uiso 1 1 calc R
C23 C 0.5195(3) 0.14387(16) 0.44744(13) 0.0547(6) Uani 1 1 d .
H23A H 0.6220 0.1325 0.4808 0.082 Uiso 1 1 calc R
H23B H 0.4481 0.1122 0.4713 0.082 Uiso 1 1 calc R
H23C H 0.4989 0.2075 0.4468 0.082 Uiso 1 1 calc R
C31 C 0.4910(3) -0.01130(17) 0.13613(15) 0.0607(7) Uani 1 1 d .
H31A H 0.5060 -0.0248 0.0817 0.091 Uiso 1 1 calc R
H31B H 0.4494 -0.0633 0.1572 0.091 Uiso 1 1 calc R
H31C H 0.5873 0.0045 0.1743 0.091 Uiso 1 1 calc R
C32 C 0.2090(3) 0.04453(18) 0.03823(14) 0.0631(7) Uani 1 1 d .
H32A H 0.1374 0.0927 0.0187 0.095 Uiso 1 1 calc R
H32B H 0.1567 -0.0058 0.0550 0.095 Uiso 1 1 calc R
H32C H 0.2531 0.0262 -0.0064 0.095 Uiso 1 1 calc R
C33 C 0.4571(3) 0.16392(18) 0.07752(15) 0.0595(7) Uani 1 1 d .
H33A H 0.5008 0.1334 0.0377 0.089 Uiso 1 1 calc R
H33B H 0.5372 0.1925 0.1198 0.089 Uiso 1 1 calc R
H33C H 0.3858 0.2089 0.0488 0.089 Uiso 1 1 calc R

loop_
_atom_site_aniso_label
_atom_site_aniso_U_11
_atom_site_aniso_U_22
_atom_site_aniso_U_33
_atom_site_aniso_U_23
_atom_site_aniso_U_13
_atom_site_aniso_U_12
Mo 0.02446(9) 0.02023(9) 0.02811(9) 0.00063(6) 0.00913(6) 0.00008(6)
P1 0.0371(3) 0.0280(3) 0.0501(3) 0.0042(2) 0.0120(3) -0.0071(2)
P2 0.0304(3) 0.0336(3) 0.0304(3) 0.0003(2) 0.0060(2) 0.0004(2)
P3 0.0348(3) 0.0424(3) 0.0308(3) -0.0027(2) 0.0109(2) 0.0070(2)
N 0.0507(12) 0.0236(9) 0.0600(12) 0.0080(8) 0.0142(10) -0.0023(8)
C1 0.0481(14) 0.0248(10) 0.0524(13) -0.0055(9) 0.0056(11) 0.0022(9)
C2 0.0537(14) 0.0358(11) 0.0434(12) -0.0048(9) 0.0153(11) 0.0126(10)
C3 0.0383(12) 0.0396(12) 0.0496(13) 0.0018(9) 0.0220(10) 0.0087(9)
C4 0.0334(11) 0.0358(11) 0.0470(12) 0.0047(9) 0.0134(9) 0.0144(9)
C5 0.0315(12) 0.0556(15) 0.0608(15) 0.0068(11) 0.0106(11) 0.0123(10)
C6 0.0449(15) 0.0781(19) 0.0561(15) 0.0057(13) -0.0029(12) 0.0224(14)
C7 0.0605(17) 0.0812(19) 0.0479(14) 0.0237(13) 0.0115(13) 0.0327(15)
C8 0.0524(15) 0.0570(15) 0.0578(15) 0.0266(12) 0.0206(12) 0.0201(12)
C9 0.0419(12) 0.0276(10) 0.0490(12) 0.0113(9) 0.0138(10) 0.0109(9)
C11 0.0445(15) 0.0544(16) 0.089(2) 0.0031(13) 0.0052(14) -0.0191(12)
C12 0.075(2) 0.0665(18) 0.0631(17) 0.0234(13) 0.0240(14) -0.0144(14)
C13 0.072(2) 0.0265(12) 0.114(3) -0.0035(13) 0.0270(18) -0.0086(12)
C21 0.0560(15) 0.0462(14) 0.0545(14) 0.0047(11) -0.0002(12) 0.0163(11)
C22 0.0341(13) 0.0809(19) 0.0581(15) 0.0024(13) 0.0088(11) -0.0135(12)
C23 0.0609(16) 0.0661(16) 0.0319(11) -0.0063(10) 0.0029(11) 0.0032(13)
C31 0.0627(17) 0.0689(17) 0.0553(15) -0.0061(12) 0.0240(13) 0.0293(14)
C32 0.0572(16) 0.0797(19) 0.0456(14) -0.0225(13) 0.0014(12) 0.0058(14)
C33 0.0563(16) 0.0777(18) 0.0549(15) 0.0133(13) 0.0331(13) 0.0054(13)

loop_
_atom_type_symbol
_atom_type_description
_atom_type_scat_dispersion_real
_atom_type_scat_dispersion_imag
_atom_type_scat_source
C C 0.0033 0.0016 'International Tables Vol C Tables 4.2.6.8 and 6.1.1.4'
H H 0.0000 0.0000 'International Tables Vol C Tables 4.2.6.8 and 6.1.1.4'
N N 0.0061 0.0033 'International Tables Vol C Tables 4.2.6.8 and 6.1.1.4'
P P 0.1023 0.0942 'International Tables Vol C Tables 4.2.6.8 and 6.1.1.4'
Mo Mo -1.6832 0.6857 'International Tables Vol C Tables 4.2.6.8 and 6.1.1.4'

loop_
_geom_angle_atom_site_label_1
_geom_angle_atom_site_label_2
_geom_angle_atom_site_label_3
_geom_angle
C1 Mo C3 65.68(8)
C1 Mo C2 36.39(8)
C3 Mo C2 36.20(8)
C1 Mo N 35.47(7)
C3 Mo N 78.28(8)
C2 Mo N 65.09(8)
C1 Mo C9 61.79(8)
C3 Mo C9 64.56(8)
C2 Mo C9 73.92(8)
N Mo C9 34.81(7)
C1 Mo C4 74.81(8)
C3 Mo C4 36.21(7)
C2 Mo C4 63.53(8)
N Mo C4 64.45(7)
C9 Mo C4 35.40(7)
C1 Mo P2 84.34(6)
C3 Mo P2 125.16(6)
C2 Mo P2 93.87(6)
N Mo P2 103.39(5)
C9 Mo P2 137.96(6)
C4 Mo P2 157.00(5)
C1 Mo P1 139.83(7)
C3 Mo P1 85.75(6)
C2 Mo P1 104.82(6)
N Mo P1 162.94(5)
C9 Mo P1 131.21(6)
C4 Mo P1 98.99(5)
P2 Mo P1 90.635(19)
C1 Mo P3 126.71(7)
C3 Mo P3 143.69(6)
C2 Mo P3 161.28(6)
N Mo P3 96.21(5)
C9 Mo P3 90.38(6)
C4 Mo P3 109.02(5)
P2 Mo P3 91.115(19)
P1 Mo P3 93.13(2)
C11 P1 C12 98.78(13)
C11 P1 C13 97.81(13)
C12 P1 C13 100.03(13)
C11 P1 Mo 116.32(9)
C12 P1 Mo 114.61(9)
C13 P1 Mo 124.89(9)
C21 P2 C22 99.13(13)
C21 P2 C23 97.61(11)
C22 P2 C23 99.59(12)
C21 P2 Mo 126.69(8)
C22 P2 Mo 113.66(8)
C23 P2 Mo 115.67(8)
C32 P3 C33 101.45(12)
C32 P3 C31 99.40(12)
C33 P3 C31 98.84(12)
C32 P3 Mo 113.97(9)
C33 P3 Mo 114.73(9)
C31 P3 Mo 124.85(8)
C1 N C9 115.49(19)
C1 N Mo 68.49(10)
C9 N Mo 74.27(10)
N C1 C2 125.0(2)
N C1 Mo 76.03(11)
C2 C1 Mo 74.73(12)
C1 C2 C3 118.4(2)
C1 C2 Mo 68.88(12)
C3 C2 Mo 70.43(12)
C2 C3 C4 118.8(2)
C2 C3 Mo 73.38(12)
C4 C3 Mo 76.48(12)
C5 C4 C9 118.7(2)
C5 C4 C3 123.8(2)
C9 C4 C3 117.45(19)
C5 C4 Mo 131.27(15)
C9 C4 Mo 71.52(11)
C3 C4 Mo 67.31(11)
C6 C5 C4 121.2(2)
C5 C6 C7 120.0(2)
C8 C7 C6 120.9(2)
C7 C8 C9 121.4(2)
N C9 C8 118.5(2)
N C9 C4 123.76(19)
C8 C9 C4 117.6(2)
N C9 Mo 70.92(10)
C8 C9 Mo 134.21(15)
C4 C9 Mo 73.08(11)

loop_
_geom_bond_atom_site_label_1
_geom_bond_atom_site_label_2
_geom_bond_distance
Mo C1 2.2033(19)
Mo C3 2.241(2)
Mo C2 2.279(2)
Mo N 2.2982(16)
Mo C9 2.3407(18)
Mo C4 2.3612(19)
Mo P2 2.3983(5)
Mo P1 2.4182(5)
Mo P3 2.4315(6)
P1 C11 1.825(2)
P1 C12 1.828(2)
P1 C13 1.840(3)
P2 C21 1.827(2)
P2 C22 1.833(2)
P2 C23 1.838(2)
P3 C32 1.822(2)
P3 C33 1.827(2)
P3 C31 1.838(2)
N C1 1.374(3)
N C9 1.388(3)
C1 C2 1.401(3)
C2 C3 1.404(3)
C3 C4 1.435(3)
C4 C5 1.419(3)
C4 C9 1.430(3)
C5 C6 1.362(3)
C6 C7 1.394(4)
C7 C8 1.356(3)
C8 C9 1.422(3)
